data_7035758
loop_
_publ_author_name
'Tyson, Ginger E.'
'Tokmic, Kenan'
'Oian, Casey S.'
'Rabinovich, Daniel'
'Valle, Henry U.'
'Hollis, T. Keith'
'Kelly, John T.'
'Cuellar, Kristina A.'
'McNamara, Louis E.'
'Hammer, Nathan I.'
'Webster, Charles Edwin'
'Oliver, Allen G.'
'Zhang, Min'

_publ_section_title
;
 Synthesis, characterization, photophysical properties, and catalytic
 activity of an SCS bis(N-heterocyclic thione) (SCS-NHT) Pd pincer
 complex.
;
_journal_issue 32
_journal_name_full 'Dalton transactions (Cambridge, England : 2003)'
_journal_page_first 14475
_journal_page_last 14482
_journal_paper_doi 10.1039/c4dt03324h
_journal_volume 44
_journal_year 2015
_chemical_formula_moiety 'C20 H26 N4 S2'
_chemical_formula_sum 'C20 H26 N4 S2'
_chemical_formula_weight 386.57
_chemical_name_systematic KmTB
_space_group_crystal_system monoclinic
_space_group_IT_number 14
_space_group_name_Hall '-P 2ybc'
_space_group_name_H-M_alt 'P 1 21/c 1'
_symmetry_space_group_name_Hall '-P 2ybc'
_symmetry_space_group_name_H-M 'P 1 21/c 1'
_atom_sites_solution_hydrogens geom
_atom_sites_solution_primary iterative
_audit_creation_date 2013-10-27
_audit_creation_method
;
Olex2 1.2
(compiled 2013.09.17 svn.r2790 for OlexSys, GUI svn.r4601)
;
_audit_update_record
;
2015-05-08 deposited with the CCDC.
2015-07-13 downloaded from the CCDC.
;
_cell_angle_alpha 90
_cell_angle_beta 92.585(2)
_cell_angle_gamma 90
_cell_formula_units_Z 8
_cell_length_a 22.212(2)
_cell_length_b 6.9974(6)
_cell_length_c 26.698(2)
_cell_measurement_reflns_used 8175
_cell_measurement_temperature 120(2)
_cell_measurement_theta_max 24.22
_cell_measurement_theta_min 2.33
_cell_volume 4145.3(6)
_computing_data_reduction 'SAINT v8.27A (Bruker, 2012)'
_computing_molecular_graphics
;
O. V. Dolomanov, L. J. Bourhis, R. J. Gildea, J. A. K. Howard and H. Puschmann,
OLEX2: a complete structure solution, refinement and analysis program.
J. Appl. Cryst. (2009). 42, 339-341.
;
_computing_publication_material
;
O. V. Dolomanov, L. J. Bourhis, R. J. Gildea, J. A. K. Howard and H. Puschmann,
OLEX2: a complete structure solution, refinement and analysis program.
J. Appl. Cryst. (2009). 42, 339-341.
;
_computing_structure_refinement
;
SHELX, G.M. Sheldrick, Acta Cryst.
(2008). A64, 112-122
;
_computing_structure_solution
'L.J. Bourhis, O.V. Dolomanov, R.J. Gildea, J.A.K. Howard, H. Puschmann, in preparation (2013)'
_diffrn_ambient_temperature 120.00
_diffrn_measured_fraction_theta_full 1.000
_diffrn_measured_fraction_theta_max 0.997
_diffrn_measurement_device_type 'Bruker APEX-II CCD'
_diffrn_measurement_method '\f and \w scans'
_diffrn_radiation_monochromator graphite
_diffrn_radiation_type MoK\a
_diffrn_radiation_wavelength 0.71073
_diffrn_reflns_av_R_equivalents 0.0626
_diffrn_reflns_av_unetI/netI 0.0386
_diffrn_reflns_laue_measured_fraction_full 1.000
_diffrn_reflns_laue_measured_fraction_max 0.997
_diffrn_reflns_limit_h_max 28
_diffrn_reflns_limit_h_min -28
_diffrn_reflns_limit_k_max 8
_diffrn_reflns_limit_k_min -8
_diffrn_reflns_limit_l_max 34
_diffrn_reflns_limit_l_min -34
_diffrn_reflns_number 64400
_diffrn_reflns_point_group_measured_fraction_full 1.000
_diffrn_reflns_point_group_measured_fraction_max 0.997
_diffrn_reflns_theta_full 25.242
_diffrn_reflns_theta_max 27.147
_diffrn_reflns_theta_min 0.918
_diffrn_standards_number 0
_exptl_absorpt_coefficient_mu 0.268
_exptl_absorpt_correction_T_max 1.0000
_exptl_absorpt_correction_T_min 0.9161
_exptl_absorpt_correction_type multi-scan
_exptl_absorpt_process_details
;
SADABS-2012/1 (Bruker,2012) was used for absorption correction.
wR2(int) was 0.0595 before and 0.0540 after correction.
The Ratio of minimum to maximum transmission is 0.9161.
The \l/2 correction factor is 0.0015.
;
_exptl_crystal_colour 'clear light yellow'
_exptl_crystal_colour_lustre clear
_exptl_crystal_colour_modifier light
_exptl_crystal_colour_primary yellow
_exptl_crystal_density_diffrn 1.239
_exptl_crystal_F_000 1648
_exptl_crystal_size_max 0.145
_exptl_crystal_size_mid 0.132
_exptl_crystal_size_min 0.129
_refine_diff_density_max 0.522
_refine_diff_density_min -0.450
_refine_diff_density_rms 0.056
_refine_ls_extinction_method none
_refine_ls_goodness_of_fit_ref 1.031
_refine_ls_hydrogen_treatment constr
_refine_ls_matrix_type full
_refine_ls_number_parameters 472
_refine_ls_number_reflns 9135
_refine_ls_number_restraints 0
_refine_ls_restrained_S_all 1.031
_refine_ls_R_factor_all 0.0601
_refine_ls_R_factor_gt 0.0395
_refine_ls_shift/su_max 0.001
_refine_ls_shift/su_mean 0.000
_refine_ls_structure_factor_coef Fsqd
_refine_ls_weighting_details 'w=1/[\s^2^(Fo^2^)+(0.0300P)^2^+3.3200P] where P=(Fo^2^+2Fc^2^)/3'
_refine_ls_weighting_scheme calc
_refine_ls_wR_factor_gt 0.0837
_refine_ls_wR_factor_ref 0.0946
_reflns_Friedel_coverage 0.000
_reflns_number_gt 7044
_reflns_number_total 9135
_reflns_threshold_expression 'I > 2\s(I)'
_cod_data_source_file c4dt03324h2.cif
_cod_data_source_block kmtb
_cod_depositor_comments 'Adding full bibliography for 7035758--7035759.cif.'
_cod_original_cell_volume 4145.4(6)
_cod_database_code 7035758
_shelxl_version_number 2013-3
_shelx_space_group_comment
;
The symmetry employed for this shelxl refinement is uniquely defined
by the following loop, which should always be used as a source of
symmetry information in preference to the above space-group names.
They are only intended as comments.
;
_shelx_estimated_absorpt_t_max 0.966
_shelx_estimated_absorpt_t_min 0.962
_olex2_refinement_description
;
1. Fixed Uiso
 At 1.2 times of:
  All C(H) groups, All C(H,H) groups, All C(H,H,H,H) groups
 At 1.5 times of:
  All C(H,H,H) groups
2. Others
 Sof(H1BC)=Sof(H1BD)=Sof(C2A)=Sof(H2AA)=Sof(H2AB)=Sof(C3A)=Sof(H3AA)=Sof(H3AB)=
 Sof(C4A)=Sof(H4AA)=Sof(H4AB)=Sof(H4AC)=1-FVAR(1)
 Sof(H1AA)=Sof(H1AB)=Sof(C2)=Sof(H2A)=Sof(H2B)=Sof(C3)=Sof(H3A)=Sof(H3B)=
 Sof(C4)=Sof(H4A)=Sof(H4B)=Sof(H4C)=FVAR(1)
3.a Secondary CH2 refined with riding coordinates:
 C1(H1AA,H1AB), C1(H1BC,H1BD), C2(H2A,H2B), C3(H3A,H3B), C2A(H2AA,H2AB),
 C3A(H3AA,H3AB), C16(H16A,H16B), C34(H34A,H34B), C36(H36A,H36B), C38(H38A,H38B),
  C40(H40A,H40B), C42(H42A,H42B), C43(H43A,H43B), C44(H44A,H44B), C47(H47A,H47B)
3.b Aromatic/amide H refined with riding coordinates:
 C13(H13), C15(H15), C17(H17), C18(H18), C20(H20), C21(H21), C22(H22),
 C23(H23), C24(H24), C27(H27), C29(H29), C30(H30), C33(H33), C35(H35), C37(H37),
  C39(H39)
3.c Idealised Me refined as rotating group:
 C4(H4A,H4B,H4C), C4A(H4AA,H4AB,H4AC), C46(H46A,H46B,H46C), C48(H48A,H48B,
 H48C), C49(H49A,H49B,H49C)
;

loop_
_space_group_symop_operation_xyz
'x, y, z'
'-x, y+1/2, -z+1/2'
'-x, -y, -z'
'x, -y-1/2, z-1/2'

loop_
_atom_site_label
_atom_site_type_symbol
_atom_site_fract_x
_atom_site_fract_y
_atom_site_fract_z
_atom_site_U_iso_or_equiv
_atom_site_adp_type
_atom_site_occupancy
_atom_site_site_symmetry_order
_atom_site_calc_flag
_atom_site_refinement_flags_posn
_atom_site_refinement_flags_adp
_atom_site_refinement_flags_occupancy
_atom_site_disorder_assembly
_atom_site_disorder_group
S1 S 0.38950(2) 0.16630(7) 0.67270(2) 0.02144(11) Uani 1 1 d . . . . .
S2 S 0.30837(2) 0.61627(6) 0.43872(2) 0.01836(11) Uani 1 1 d . . . . .
S3 S 0.11396(2) 0.07726(7) 0.31591(2) 0.02228(12) Uani 1 1 d . . . . .
S4 S 0.18149(2) 0.73009(7) 0.55712(2) 0.02003(11) Uani 1 1 d . . . . .
N5 N 0.13069(7) -0.3090(2) 0.30585(6) 0.0169(3) Uani 1 1 d . . . . .
N6 N 0.21306(6) -0.1543(2) 0.32419(5) 0.0145(3) Uani 1 1 d . . . . .
N7 N 0.16067(7) 0.5060(2) 0.47476(5) 0.0160(3) Uani 1 1 d . . . . .
N8 N 0.18340(6) 0.3410(2) 0.54183(5) 0.0149(3) Uani 1 1 d . . . . .
N9 N 0.33010(6) 0.2307(2) 0.44476(5) 0.0142(3) Uani 1 1 d . . . . .
N10 N 0.29076(7) -0.0672(2) 0.66347(5) 0.0168(3) Uani 1 1 d . . . . .
N11 N 0.34522(6) 0.3798(2) 0.51535(5) 0.0153(3) Uani 1 1 d . . . . .
N12 N 0.37272(7) -0.2186(2) 0.68521(5) 0.0171(3) Uani 1 1 d . . . . .
C1 C 0.14742(8) 0.6656(3) 0.44056(7) 0.0205(4) Uani 1 1 d . . . . .
H1AA H 0.1692 0.6466 0.4094 0.025 Uiso 0.571(5) 1 calc R U P A 1
H1AB H 0.1621 0.7859 0.4563 0.025 Uiso 0.571(5) 1 calc R U P A 1
H1BC H 0.1495 0.6195 0.4056 0.025 Uiso 0.429(5) 1 calc R U P A 2
H1BD H 0.1788 0.7647 0.4460 0.025 Uiso 0.429(5) 1 calc R U P A 2
C2 C 0.07956(15) 0.6827(6) 0.42750(14) 0.0227(9) Uiso 0.571(5) 1 d . . P A 1
H2A H 0.0733 0.7774 0.4002 0.027 Uiso 0.571(5) 1 calc R U P A 1
H2B H 0.0645 0.5579 0.4148 0.027 Uiso 0.571(5) 1 calc R U P A 1
C3 C 0.04275(18) 0.7423(6) 0.47148(16) 0.0365(12) Uiso 0.571(5) 1 d . . P A 1
H3A H 0.0584 0.8662 0.4844 0.044 Uiso 0.571(5) 1 calc R U P A 1
H3B H 0.0489 0.6468 0.4986 0.044 Uiso 0.571(5) 1 calc R U P A 1
C4 C -0.0246(2) 0.7624(8) 0.45955(19) 0.0391(12) Uiso 0.571(5) 1 d . . P A 1
H4A H -0.0323 0.8789 0.4399 0.059 Uiso 0.571(5) 1 calc R U P A 1
H4B H -0.0459 0.7700 0.4909 0.059 Uiso 0.571(5) 1 calc R U P A 1
H4C H -0.0391 0.6512 0.4402 0.059 Uiso 0.571(5) 1 calc R U P A 1
C2A C 0.0861(2) 0.7556(8) 0.4471(2) 0.0258(13) Uiso 0.429(5) 1 d . . P A 2
H2AA H 0.0848 0.8081 0.4814 0.031 Uiso 0.429(5) 1 calc R U P A 2
H2AB H 0.0808 0.8633 0.4232 0.031 Uiso 0.429(5) 1 calc R U P A 2
C3A C 0.0350(3) 0.6180(9) 0.4386(2) 0.0428(17) Uiso 0.429(5) 1 d . . P A 2
H3AA H 0.0362 0.5686 0.4039 0.051 Uiso 0.429(5) 1 calc R U P A 2
H3AB H 0.0418 0.5081 0.4615 0.051 Uiso 0.429(5) 1 calc R U P A 2
C4A C -0.0258(3) 0.6943(11) 0.4459(3) 0.0464(17) Uiso 0.429(5) 1 d . . P A 2
H4AA H -0.0265 0.7576 0.4786 0.070 Uiso 0.429(5) 1 calc R U P A 2
H4AB H -0.0550 0.5894 0.4445 0.070 Uiso 0.429(5) 1 calc R U P A 2
H4AC H -0.0363 0.7868 0.4193 0.070 Uiso 0.429(5) 1 calc R U P A 2
C13 C 0.27069(8) 0.0438(2) 0.38419(6) 0.0136(3) Uani 1 1 d . . . . .
H13 H 0.2527 -0.0209 0.4110 0.016 Uiso 1 1 calc R U . . .
C14 C 0.31291(7) 0.1878(2) 0.39375(6) 0.0130(3) Uani 1 1 d . . . . .
C15 C 0.32296(8) 0.2346(3) 0.30547(7) 0.0176(4) Uani 1 1 d . . . . .
H15 H 0.3406 0.2999 0.2786 0.021 Uiso 1 1 calc R U . . .
C16 C 0.34640(8) 0.5301(3) 0.55393(7) 0.0192(4) Uani 1 1 d . . . . .
H16A H 0.3430 0.4701 0.5873 0.023 Uiso 1 1 calc R U . . .
H16B H 0.3111 0.6147 0.5480 0.023 Uiso 1 1 calc R U . . .
C17 C 0.21668(9) 0.1616(3) 0.69076(7) 0.0200(4) Uani 1 1 d . . . . .
H17 H 0.2241 0.1193 0.7243 0.024 Uiso 1 1 calc R U . . .
C18 C 0.17707(8) -0.4423(3) 0.30947(7) 0.0178(4) Uani 1 1 d . . . . .
H18 H 0.1733 -0.5764 0.3048 0.021 Uiso 1 1 calc R U . . .
C19 C 0.35104(8) -0.0413(3) 0.67407(6) 0.0160(4) Uani 1 1 d . . . . .
C20 C 0.32661(9) -0.3525(3) 0.68170(7) 0.0201(4) Uani 1 1 d . . . . .
H20 H 0.3304 -0.4859 0.6877 0.024 Uiso 1 1 calc R U . . .
C21 C 0.35783(8) 0.1889(3) 0.52389(7) 0.0186(4) Uani 1 1 d . . . . .
H21 H 0.3711 0.1338 0.5550 0.022 Uiso 1 1 calc R U . . .
C22 C 0.33924(8) 0.2833(3) 0.35462(6) 0.0152(4) Uani 1 1 d . . . . .
H22 H 0.3681 0.3810 0.3615 0.018 Uiso 1 1 calc R U . . .
C23 C 0.17420(9) 0.3031(3) 0.67991(7) 0.0217(4) Uani 1 1 d . . . . .
H23 H 0.1526 0.3581 0.7062 0.026 Uiso 1 1 calc R U . . .
C24 C 0.22814(8) -0.3463(3) 0.32078(7) 0.0172(4) Uani 1 1 d . . . . .
H24 H 0.2673 -0.3996 0.3256 0.021 Uiso 1 1 calc R U . . .
C25 C 0.25548(8) -0.0031(2) 0.33476(6) 0.0135(4) Uani 1 1 d . . . . .
C26 C 0.15244(8) -0.1300(3) 0.31503(6) 0.0155(4) Uani 1 1 d . . . . .
C27 C 0.16241(9) 0.3152(3) 0.46076(7) 0.0203(4) Uani 1 1 d . . . . .
H27 H 0.1550 0.2662 0.4279 0.024 Uiso 1 1 calc R U . . .
C28 C 0.19539(8) 0.2847(3) 0.59285(6) 0.0145(4) Uani 1 1 d . . . . .
C29 C 0.27580(9) -0.2588(3) 0.66828(7) 0.0216(4) Uani 1 1 d . . . . .
H29 H 0.2368 -0.3132 0.6630 0.026 Uiso 1 1 calc R U . . .
C30 C 0.16309(8) 0.3645(3) 0.63115(7) 0.0181(4) Uani 1 1 d . . . . .
H30 H 0.1337 0.4602 0.6239 0.022 Uiso 1 1 calc R U . . .
C31 C 0.24799(8) 0.0831(2) 0.65214(7) 0.0158(4) Uani 1 1 d . . . . .
C32 C 0.32816(7) 0.4091(3) 0.46632(6) 0.0142(4) Uani 1 1 d . . . . .
C33 C 0.28095(8) 0.0907(3) 0.29537(7) 0.0165(4) Uani 1 1 d . . . . .
H33 H 0.2699 0.0572 0.2617 0.020 Uiso 1 1 calc R U . . .
C34 C 0.40360(8) 0.6500(3) 0.55428(7) 0.0208(4) Uani 1 1 d . . . . .
H34A H 0.4005 0.7530 0.5795 0.025 Uiso 1 1 calc R U . . .
H34B H 0.4065 0.7113 0.5211 0.025 Uiso 1 1 calc R U . . .
C35 C 0.23815(8) 0.1433(2) 0.60299(7) 0.0152(4) Uani 1 1 d . . . . .
H35 H 0.2602 0.0891 0.5768 0.018 Uiso 1 1 calc R U . . .
C36 C 0.43561(8) -0.2622(3) 0.69984(7) 0.0220(4) Uani 1 1 d . . . . .
H36A H 0.4599 -0.1439 0.6981 0.026 Uiso 1 1 calc R U . . .
H36B H 0.4515 -0.3550 0.6758 0.026 Uiso 1 1 calc R U . . .
C37 C 0.17638(8) 0.2127(3) 0.50204(7) 0.0190(4) Uani 1 1 d . . . . .
H37 H 0.1807 0.0778 0.5039 0.023 Uiso 1 1 calc R U . . .
C38 C 0.06747(8) -0.3561(3) 0.29356(7) 0.0216(4) Uani 1 1 d . . . . .
H38A H 0.0424 -0.2413 0.2985 0.026 Uiso 1 1 calc R U . . .
H38B H 0.0542 -0.4564 0.3168 0.026 Uiso 1 1 calc R U . . .
C39 C 0.34812(8) 0.0951(3) 0.48049(7) 0.0181(4) Uani 1 1 d . . . . .
H39 H 0.3527 -0.0382 0.4752 0.022 Uiso 1 1 calc R U . . .
C40 C 0.46107(9) 0.5370(3) 0.56605(7) 0.0253(4) Uani 1 1 d . . . . .
H40A H 0.4573 0.4687 0.5982 0.030 Uiso 1 1 calc R U . . .
H40B H 0.4660 0.4401 0.5395 0.030 Uiso 1 1 calc R U . . .
C41 C 0.17428(8) 0.5247(3) 0.52461(6) 0.0143(4) Uani 1 1 d . . . . .
C42 C 0.44268(9) -0.3446(3) 0.75270(7) 0.0219(4) Uani 1 1 d . . . . .
H42A H 0.4213 -0.4687 0.7534 0.026 Uiso 1 1 calc R U . . .
H42B H 0.4860 -0.3697 0.7605 0.026 Uiso 1 1 calc R U . . .
C43 C 0.41896(9) -0.2176(3) 0.79346(7) 0.0251(4) Uani 1 1 d . . . . .
H43A H 0.3752 -0.1969 0.7870 0.030 Uiso 1 1 calc R U . . .
H43B H 0.4392 -0.0916 0.7925 0.030 Uiso 1 1 calc R U . . .
C44 C 0.07512(10) -0.2853(3) 0.20013(8) 0.0331(5) Uani 1 1 d . . . . .
H44A H 0.1190 -0.2604 0.2037 0.040 Uiso 1 1 calc R U . . .
H44B H 0.0538 -0.1629 0.2051 0.040 Uiso 1 1 calc R U . . .
C46 C 0.42970(10) -0.3053(3) 0.84540(7) 0.0283(5) Uani 1 1 d . . . . .
H46A H 0.4103 -0.4310 0.8463 0.043 Uiso 1 1 calc R U . . .
H46B H 0.4126 -0.2218 0.8706 0.043 Uiso 1 1 calc R U . . .
H46C H 0.4731 -0.3196 0.8527 0.043 Uiso 1 1 calc R U . . .
C47 C 0.05757(9) -0.4264(3) 0.23980(8) 0.0279(5) Uani 1 1 d . . . . .
H47A H 0.0811 -0.5452 0.2358 0.034 Uiso 1 1 calc R U . . .
H47B H 0.0144 -0.4589 0.2340 0.034 Uiso 1 1 calc R U . . .
C48 C 0.05957(11) -0.3597(4) 0.14744(8) 0.0422(6) Uani 1 1 d . . . . .
H48A H 0.0711 -0.2645 0.1227 0.063 Uiso 1 1 calc R U . . .
H48B H 0.0161 -0.3835 0.1437 0.063 Uiso 1 1 calc R U . . .
H48C H 0.0815 -0.4790 0.1420 0.063 Uiso 1 1 calc R U . . .
C49 C 0.51688(10) 0.6633(4) 0.56962(9) 0.0412(6) Uani 1 1 d . . . . .
H49A H 0.5193 0.7380 0.5387 0.062 Uiso 1 1 calc R U . . .
H49B H 0.5529 0.5831 0.5741 0.062 Uiso 1 1 calc R U . . .
H49C H 0.5144 0.7500 0.5983 0.062 Uiso 1 1 calc R U . . .

loop_
_atom_site_aniso_label
_atom_site_aniso_U_11
_atom_site_aniso_U_22
_atom_site_aniso_U_33
_atom_site_aniso_U_23
_atom_site_aniso_U_13
_atom_site_aniso_U_12
S1 0.0206(2) 0.0151(2) 0.0285(3) 0.0028(2) -0.00052(19) -0.00150(19)
S2 0.0223(2) 0.0129(2) 0.0195(2) -0.00142(18) -0.00405(18) 0.00233(18)
S3 0.0177(2) 0.0151(2) 0.0338(3) 0.0017(2) -0.0016(2) 0.00137(18)
S4 0.0275(3) 0.0134(2) 0.0189(2) 0.00067(18) -0.00249(19) 0.00010(19)
N5 0.0167(8) 0.0157(8) 0.0181(8) 0.0003(6) -0.0025(6) -0.0037(6)
N6 0.0158(7) 0.0127(7) 0.0147(7) -0.0012(6) -0.0032(6) -0.0002(6)
N7 0.0178(8) 0.0163(8) 0.0136(7) 0.0028(6) -0.0010(6) 0.0009(6)
N8 0.0169(7) 0.0136(7) 0.0139(7) 0.0018(6) -0.0020(6) 0.0012(6)
N9 0.0162(7) 0.0131(7) 0.0130(7) -0.0004(6) -0.0029(6) -0.0013(6)
N10 0.0215(8) 0.0118(8) 0.0165(8) 0.0021(6) -0.0044(6) 0.0003(6)
N11 0.0154(7) 0.0173(8) 0.0130(7) -0.0021(6) -0.0011(6) -0.0031(6)
N12 0.0216(8) 0.0155(8) 0.0140(7) 0.0018(6) -0.0004(6) 0.0041(6)
C1 0.0240(10) 0.0213(10) 0.0164(9) 0.0092(8) 0.0007(7) 0.0016(8)
C13 0.0141(8) 0.0118(8) 0.0148(8) 0.0001(7) 0.0007(7) 0.0017(7)
C14 0.0132(8) 0.0125(8) 0.0131(8) -0.0031(7) -0.0017(6) 0.0028(7)
C15 0.0198(9) 0.0169(9) 0.0163(9) 0.0013(7) 0.0040(7) -0.0013(7)
C16 0.0201(9) 0.0231(10) 0.0144(9) -0.0070(8) -0.0010(7) 0.0005(8)
C17 0.0284(10) 0.0176(9) 0.0138(9) 0.0025(7) -0.0013(8) -0.0020(8)
C18 0.0248(10) 0.0118(9) 0.0165(9) -0.0024(7) -0.0025(7) 0.0003(7)
C19 0.0219(9) 0.0153(9) 0.0108(8) 0.0001(7) -0.0004(7) 0.0024(7)
C20 0.0316(11) 0.0112(9) 0.0172(9) -0.0001(7) -0.0019(8) 0.0003(8)
C21 0.0212(9) 0.0173(9) 0.0168(9) 0.0033(7) -0.0035(7) -0.0031(8)
C22 0.0138(8) 0.0136(9) 0.0183(9) -0.0011(7) 0.0003(7) -0.0017(7)
C23 0.0285(10) 0.0197(10) 0.0173(9) -0.0004(8) 0.0056(8) 0.0013(8)
C24 0.0209(9) 0.0125(9) 0.0178(9) -0.0020(7) -0.0028(7) 0.0037(7)
C25 0.0127(8) 0.0096(8) 0.0179(9) -0.0015(7) -0.0022(7) 0.0004(7)
C26 0.0176(9) 0.0161(9) 0.0127(8) 0.0017(7) -0.0020(7) -0.0032(7)
C27 0.0256(10) 0.0186(10) 0.0164(9) -0.0024(8) -0.0011(7) 0.0011(8)
C28 0.0159(8) 0.0137(9) 0.0137(8) 0.0033(7) -0.0018(7) -0.0043(7)
C29 0.0288(11) 0.0150(9) 0.0203(10) 0.0011(8) -0.0055(8) -0.0049(8)
C30 0.0177(9) 0.0157(9) 0.0210(9) 0.0026(7) 0.0013(7) 0.0003(7)
C31 0.0176(9) 0.0108(9) 0.0185(9) 0.0030(7) -0.0046(7) -0.0020(7)
C32 0.0109(8) 0.0157(9) 0.0157(9) -0.0030(7) -0.0011(7) -0.0023(7)
C33 0.0200(9) 0.0167(9) 0.0127(8) -0.0028(7) -0.0010(7) 0.0014(7)
C34 0.0249(10) 0.0190(10) 0.0181(9) -0.0031(8) -0.0042(8) -0.0034(8)
C35 0.0160(9) 0.0135(9) 0.0162(9) 0.0008(7) 0.0001(7) -0.0023(7)
C36 0.0217(10) 0.0223(10) 0.0222(10) 0.0009(8) 0.0026(8) 0.0076(8)
C37 0.0231(10) 0.0151(9) 0.0186(9) -0.0025(7) -0.0018(7) 0.0017(8)
C38 0.0174(9) 0.0230(10) 0.0241(10) 0.0000(8) -0.0014(8) -0.0076(8)
C39 0.0219(9) 0.0136(9) 0.0184(9) 0.0036(7) -0.0036(7) -0.0011(7)
C40 0.0208(10) 0.0330(12) 0.0216(10) -0.0034(9) -0.0028(8) -0.0026(9)
C41 0.0120(8) 0.0150(9) 0.0159(9) 0.0023(7) -0.0002(7) 0.0001(7)
C42 0.0225(10) 0.0205(10) 0.0223(10) 0.0013(8) -0.0020(8) 0.0072(8)
C43 0.0276(11) 0.0239(11) 0.0238(10) 0.0007(8) 0.0015(8) 0.0029(9)
C44 0.0304(12) 0.0407(13) 0.0280(11) -0.0006(10) -0.0010(9) -0.0097(10)
C46 0.0301(11) 0.0341(12) 0.0209(10) -0.0016(9) 0.0011(8) -0.0027(9)
C47 0.0231(10) 0.0310(12) 0.0292(11) -0.0019(9) -0.0051(8) -0.0082(9)
C48 0.0352(13) 0.0652(18) 0.0260(12) -0.0029(12) 0.0007(10) -0.0160(12)
C49 0.0264(12) 0.0647(18) 0.0324(12) -0.0098(12) -0.0006(9) -0.0164(12)

loop_
_atom_type_symbol
_atom_type_description
_atom_type_scat_dispersion_real
_atom_type_scat_dispersion_imag
_atom_type_scat_source
C C 0.0033 0.0016 'International Tables Vol C Tables 4.2.6.8 and 6.1.1.4'
H H 0.0000 0.0000 'International Tables Vol C Tables 4.2.6.8 and 6.1.1.4'
N N 0.0061 0.0033 'International Tables Vol C Tables 4.2.6.8 and 6.1.1.4'
S S 0.1246 0.1234 'International Tables Vol C Tables 4.2.6.8 and 6.1.1.4'

loop_
_geom_angle_atom_site_label_1
_geom_angle_atom_site_label_2
_geom_angle_atom_site_label_3
_geom_angle
C18 N5 C38 124.37(15)
C26 N5 C18 110.43(15)
C26 N5 C38 125.20(16)
C24 N6 C25 124.57(15)
C26 N6 C24 110.28(15)
C26 N6 C25 125.14(15)
C27 N7 C1 124.98(15)
C41 N7 C1 124.57(16)
C41 N7 C27 110.44(15)
C37 N8 C28 123.86(15)
C41 N8 C28 126.38(15)
C41 N8 C37 109.70(14)
C32 N9 C14 125.24(14)
C32 N9 C39 110.20(14)
C39 N9 C14 124.47(15)
C19 N10 C29 110.17(15)
C19 N10 C31 125.23(15)
C29 N10 C31 124.48(15)
C21 N11 C16 125.34(15)
C32 N11 C16 124.12(15)
C32 N11 C21 110.45(15)
C19 N12 C20 110.39(15)
C19 N12 C36 124.93(16)
C20 N12 C36 124.67(16)
N7 C1 H1AA 109.3
N7 C1 H1AB 109.3
N7 C1 H1BC 108.8
N7 C1 H1BD 108.8
N7 C1 C2 111.63(19)
N7 C1 C2A 113.7(2)
H1AA C1 H1AB 108.0
H1BC C1 H1BD 107.7
C2 C1 H1AA 109.3
C2 C1 H1AB 109.3
C2A C1 H1BC 108.8
C2A C1 H1BD 108.8
C1 C2 H2A 108.8
C1 C2 H2B 108.8
H2A C2 H2B 107.7
C3 C2 C1 113.7(3)
C3 C2 H2A 108.8
C3 C2 H2B 108.8
C2 C3 H3A 108.5
C2 C3 H3B 108.5
C2 C3 C4 115.0(4)
H3A C3 H3B 107.5
C4 C3 H3A 108.5
C4 C3 H3B 108.5
C3 C4 H4A 109.5
C3 C4 H4B 109.5
C3 C4 H4C 109.5
H4A C4 H4B 109.5
H4A C4 H4C 109.5
H4B C4 H4C 109.5
C1 C2A H2AA 108.9
C1 C2A H2AB 108.9
H2AA C2A H2AB 107.8
C3A C2A C1 113.2(4)
C3A C2A H2AA 108.9
C3A C2A H2AB 108.9
C2A C3A H3AA 108.3
C2A C3A H3AB 108.3
H3AA C3A H3AB 107.4
C4A C3A C2A 116.1(5)
C4A C3A H3AA 108.3
C4A C3A H3AB 108.3
C3A C4A H4AA 109.5
C3A C4A H4AB 109.5
C3A C4A H4AC 109.5
H4AA C4A H4AB 109.5
H4AA C4A H4AC 109.5
H4AB C4A H4AC 109.5
C14 C13 H13 120.7
C25 C13 H13 120.7
C25 C13 C14 118.62(16)
C13 C14 N9 118.38(15)
C22 C14 N9 120.75(15)
C22 C14 C13 120.83(16)
C22 C15 H15 119.8
C22 C15 C33 120.33(17)
C33 C15 H15 119.8
N11 C16 H16A 109.0
N11 C16 H16B 109.0
N11 C16 C34 112.75(15)
H16A C16 H16B 107.8
C34 C16 H16A 109.0
C34 C16 H16B 109.0
C23 C17 H17 120.4
C31 C17 H17 120.4
C31 C17 C23 119.17(17)
N5 C18 H18 126.4
C24 C18 N5 107.23(16)
C24 C18 H18 126.4
N10 C19 S1 126.99(14)
N12 C19 S1 128.03(14)
N12 C19 N10 104.97(15)
N12 C20 H20 126.4
C29 C20 N12 107.30(16)
C29 C20 H20 126.4
N11 C21 H21 126.1
C39 C21 N11 107.88(16)
C39 C21 H21 126.1
C14 C22 H22 120.3
C15 C22 C14 119.46(16)
C15 C22 H22 120.3
C17 C23 H23 119.7
C30 C23 C17 120.57(18)
C30 C23 H23 119.7
N6 C24 H24 126.4
C18 C24 N6 107.18(16)
C18 C24 H24 126.4
C13 C25 N6 119.40(16)
C33 C25 N6 119.18(15)
C33 C25 C13 121.41(16)
N5 C26 S3 128.24(14)
N5 C26 N6 104.88(15)
N6 C26 S3 126.88(14)
N7 C27 H27 126.2
C37 C27 N7 107.56(16)
C37 C27 H27 126.2
C30 C28 N8 120.58(16)
C35 C28 N8 118.54(16)
C35 C28 C30 120.83(16)
N10 C29 H29 126.4
C20 C29 N10 107.17(17)
C20 C29 H29 126.4
C23 C30 C28 119.41(17)
C23 C30 H30 120.3
C28 C30 H30 120.3
C17 C31 N10 118.85(16)
C17 C31 C35 121.45(17)
C35 C31 N10 119.68(16)
N9 C32 S2 127.83(13)
N11 C32 S2 127.50(14)
N11 C32 N9 104.67(15)
C15 C33 H33 120.3
C25 C33 C15 119.35(16)
C25 C33 H33 120.3
C16 C34 H34A 108.8
C16 C34 H34B 108.8
C16 C34 C40 114.01(16)
H34A C34 H34B 107.6
C40 C34 H34A 108.8
C40 C34 H34B 108.8
C28 C35 H35 120.7
C31 C35 C28 118.57(17)
C31 C35 H35 120.7
N12 C36 H36A 109.1
N12 C36 H36B 109.1
N12 C36 C42 112.47(15)
H36A C36 H36B 107.8
C42 C36 H36A 109.1
C42 C36 H36B 109.1
N8 C37 H37 126.4
C27 C37 N8 107.21(16)
C27 C37 H37 126.4
N5 C38 H38A 109.1
N5 C38 H38B 109.1
N5 C38 C47 112.31(16)
H38A C38 H38B 107.9
C47 C38 H38A 109.1
C47 C38 H38B 109.1
N9 C39 H39 126.6
C21 C39 N9 106.79(16)
C21 C39 H39 126.6
C34 C40 H40A 109.1
C34 C40 H40B 109.1
H40A C40 H40B 107.8
C49 C40 C34 112.61(19)
C49 C40 H40A 109.1
C49 C40 H40B 109.1
N7 C41 S4 126.85(14)
N7 C41 N8 105.08(15)
N8 C41 S4 128.01(13)
C36 C42 H42A 108.6
C36 C42 H42B 108.6
H42A C42 H42B 107.6
C43 C42 C36 114.65(16)
C43 C42 H42A 108.6
C43 C42 H42B 108.6
C42 C43 H43A 109.3
C42 C43 H43B 109.3
C42 C43 C46 111.77(17)
H43A C43 H43B 107.9
C46 C43 H43A 109.3
C46 C43 H43B 109.3
H44A C44 H44B 108.0
C47 C44 H44A 109.3
C47 C44 H44B 109.3
C47 C44 C48 111.61(19)
C48 C44 H44A 109.3
C48 C44 H44B 109.3
C43 C46 H46A 109.5
C43 C46 H46B 109.5
C43 C46 H46C 109.5
H46A C46 H46B 109.5
H46A C46 H46C 109.5
H46B C46 H46C 109.5
C38 C47 H47A 108.6
C38 C47 H47B 108.6
C44 C47 C38 114.73(17)
C44 C47 H47A 108.6
C44 C47 H47B 108.6
H47A C47 H47B 107.6
C44 C48 H48A 109.5
C44 C48 H48B 109.5
C44 C48 H48C 109.5
H48A C48 H48B 109.5
H48A C48 H48C 109.5
H48B C48 H48C 109.5
C40 C49 H49A 109.5
C40 C49 H49B 109.5
C40 C49 H49C 109.5
H49A C49 H49B 109.5
H49A C49 H49C 109.5
H49B C49 H49C 109.5

loop_
_geom_bond_atom_site_label_1
_geom_bond_atom_site_label_2
_geom_bond_distance
S1 C19 1.6864(19)
S2 C32 1.6760(18)
S3 C26 1.6843(19)
S4 C41 1.6829(18)
N5 C18 1.390(2)
N5 C26 1.361(2)
N5 C38 1.465(2)
N6 C24 1.389(2)
N6 C25 1.436(2)
N6 C26 1.368(2)
N7 C1 1.464(2)
N7 C27 1.387(2)
N7 C41 1.358(2)
N8 C28 1.431(2)
N8 C37 1.394(2)
N8 C41 1.377(2)
N9 C14 1.430(2)
N9 C32 1.376(2)
N9 C39 1.392(2)
N10 C19 1.368(2)
N10 C29 1.388(2)
N10 C31 1.440(2)
N11 C16 1.471(2)
N11 C21 1.382(2)
N11 C32 1.362(2)
N12 C19 1.359(2)
N12 C20 1.388(2)
N12 C36 1.466(2)
C1 H1AA 0.9900
C1 H1AB 0.9900
C1 H1BC 0.9900
C1 H1BD 0.9900
C1 C2 1.536(4)
C1 C2A 1.517(5)
C2 H2A 0.9900
C2 H2B 0.9900
C2 C3 1.519(6)
C3 H3A 0.9900
C3 H3B 0.9900
C3 C4 1.522(6)
C4 H4A 0.9800
C4 H4B 0.9800
C4 H4C 0.9800
C2A H2AA 0.9900
C2A H2AB 0.9900
C2A C3A 1.498(8)
C3A H3AA 0.9900
C3A H3AB 0.9900
C3A C4A 1.474(9)
C4A H4AA 0.9800
C4A H4AB 0.9800
C4A H4AC 0.9800
C13 H13 0.9500
C13 C14 1.392(2)
C13 C25 1.387(2)
C14 C22 1.391(2)
C15 H15 0.9500
C15 C22 1.388(2)
C15 C33 1.391(3)
C16 H16A 0.9900
C16 H16B 0.9900
C16 C34 1.522(3)
C17 H17 0.9500
C17 C23 1.389(3)
C17 C31 1.383(3)
C18 H18 0.9500
C18 C24 1.341(3)
C20 H20 0.9500
C20 C29 1.340(3)
C21 H21 0.9500
C21 C39 1.341(3)
C22 H22 0.9500
C23 H23 0.9500
C23 C30 1.383(3)
C24 H24 0.9500
C25 C33 1.382(2)
C27 H27 0.9500
C27 C37 1.340(3)
C28 C30 1.392(3)
C28 C35 1.390(2)
C29 H29 0.9500
C30 H30 0.9500
C31 C35 1.386(2)
C33 H33 0.9500
C34 H34A 0.9900
C34 H34B 0.9900
C34 C40 1.522(3)
C35 H35 0.9500
C36 H36A 0.9900
C36 H36B 0.9900
C36 C42 1.526(3)
C37 H37 0.9500
C38 H38A 0.9900
C38 H38B 0.9900
C38 C47 1.524(3)
C39 H39 0.9500
C40 H40A 0.9900
C40 H40B 0.9900
C40 C49 1.522(3)
C42 H42A 0.9900
C42 H42B 0.9900
C42 C43 1.518(3)
C43 H43A 0.9900
C43 H43B 0.9900
C43 C46 1.526(3)
C44 H44A 0.9900
C44 H44B 0.9900
C44 C47 1.512(3)
C44 C48 1.525(3)
C46 H46A 0.9800
C46 H46B 0.9800
C46 H46C 0.9800
C47 H47A 0.9900
C47 H47B 0.9900
C48 H48A 0.9800
C48 H48B 0.9800
C48 H48C 0.9800
C49 H49A 0.9800
C49 H49B 0.9800
C49 H49C 0.9800

loop_
_geom_torsion_atom_site_label_1
_geom_torsion_atom_site_label_2
_geom_torsion_atom_site_label_3
_geom_torsion_atom_site_label_4
_geom_torsion
N5 C18 C24 N6 0.1(2)
N5 C38 C47 C44 -59.7(2)
N6 C25 C33 C15 -178.71(16)
N7 C1 C2 C3 67.9(4)
N7 C1 C2A C3A -59.7(5)
N7 C27 C37 N8 -0.1(2)
N8 C28 C30 C23 177.93(16)
N8 C28 C35 C31 -177.38(15)
N9 C14 C22 C15 178.09(16)
N10 C31 C35 C28 178.15(15)
N11 C16 C34 C40 -62.0(2)
N11 C21 C39 N9 0.8(2)
N12 C20 C29 N10 0.1(2)
N12 C36 C42 C43 -57.8(2)
C1 N7 C27 C37 179.52(17)
C1 N7 C41 S4 -2.5(3)
C1 N7 C41 N8 -179.91(15)
C1 C2 C3 C4 179.4(3)
C1 C2A C3A C4A 178.1(5)
C2 C1 C2A C3A 32.2(5)
C2A C1 C2 C3 -32.2(5)
C13 C14 C22 C15 0.3(3)
C13 C25 C33 C15 0.3(3)
C14 N9 C32 S2 -2.5(3)
C14 N9 C32 N11 176.77(15)
C14 N9 C39 C21 -177.29(16)
C14 C13 C25 N6 178.56(15)
C14 C13 C25 C33 -0.5(3)
C16 N11 C21 C39 175.88(16)
C16 N11 C32 S2 3.0(3)
C16 N11 C32 N9 -176.28(15)
C16 C34 C40 C49 -176.08(17)
C17 C23 C30 C28 -0.7(3)
C17 C31 C35 C28 -0.5(3)
C18 N5 C26 S3 -178.99(14)
C18 N5 C26 N6 0.24(19)
C18 N5 C38 C47 -67.7(2)
C19 N10 C29 C20 -0.2(2)
C19 N10 C31 C17 -92.8(2)
C19 N10 C31 C35 88.5(2)
C19 N12 C20 C29 0.0(2)
C19 N12 C36 C42 117.47(19)
C20 N12 C19 S1 -179.42(14)
C20 N12 C19 N10 -0.12(19)
C20 N12 C36 C42 -61.3(2)
C21 N11 C16 C34 101.1(2)
C21 N11 C32 S2 179.73(14)
C21 N11 C32 N9 0.45(19)
C22 C15 C33 C25 0.1(3)
C23 C17 C31 N10 -178.30(16)
C23 C17 C31 C35 0.4(3)
C24 N6 C25 C13 -87.1(2)
C24 N6 C25 C33 91.9(2)
C24 N6 C26 S3 179.09(14)
C24 N6 C26 N5 -0.16(19)
C25 N6 C24 C18 -178.72(16)
C25 N6 C26 S3 -2.2(3)
C25 N6 C26 N5 178.57(15)
C25 C13 C14 N9 -177.71(15)
C25 C13 C14 C22 0.2(3)
C26 N5 C18 C24 -0.2(2)
C26 N5 C38 C47 112.0(2)
C26 N6 C24 C18 0.0(2)
C26 N6 C25 C13 94.3(2)
C26 N6 C25 C33 -86.6(2)
C27 N7 C1 C2 78.0(3)
C27 N7 C1 C2A 108.3(3)
C27 N7 C41 S4 176.18(14)
C27 N7 C41 N8 -1.2(2)
C28 N8 C37 C27 176.55(16)
C28 N8 C41 S4 6.7(3)
C28 N8 C41 N7 -176.00(15)
C29 N10 C19 S1 179.49(14)
C29 N10 C19 N12 0.19(19)
C29 N10 C31 C17 82.9(2)
C29 N10 C31 C35 -95.8(2)
C30 C28 C35 C31 0.0(3)
C31 N10 C19 S1 -4.3(3)
C31 N10 C19 N12 176.43(15)
C31 N10 C29 C20 -176.46(16)
C31 C17 C23 C30 0.2(3)
C32 N9 C14 C13 -126.29(18)
C32 N9 C14 C22 55.8(2)
C32 N9 C39 C21 -0.5(2)
C32 N11 C16 C34 -82.6(2)
C32 N11 C21 C39 -0.8(2)
C33 C15 C22 C14 -0.4(3)
C35 C28 C30 C23 0.6(3)
C36 N12 C19 S1 1.7(3)
C36 N12 C19 N10 -179.02(15)
C36 N12 C20 C29 178.91(16)
C36 C42 C43 C46 -177.79(17)
C37 N8 C28 C30 -133.35(18)
C37 N8 C28 C35 44.1(2)
C37 N8 C41 S4 -176.19(14)
C37 N8 C41 N7 1.15(19)
C38 N5 C18 C24 179.43(16)
C38 N5 C26 S3 1.3(3)
C38 N5 C26 N6 -179.42(15)
C39 N9 C14 C13 50.0(2)
C39 N9 C14 C22 -127.91(19)
C39 N9 C32 S2 -179.23(14)
C39 N9 C32 N11 0.05(19)
C41 N7 C1 C2 -103.5(3)
C41 N7 C1 C2A -73.1(3)
C41 N7 C27 C37 0.8(2)
C41 N8 C28 C30 43.4(3)
C41 N8 C28 C35 -139.17(18)
C41 N8 C37 C27 -0.7(2)
C48 C44 C47 C38 -175.74(19)
